data_2243327
loop_
_publ_author_name
'Gelbrich, Thomas'
'Lampl, Martin'
'Laus, Gerhard'
'Kahlenberg, Volker'
'Huppertz, Hubert'
'Schottenberger, Herwig'

_publ_section_title
;
 Synthesis and crystal structures of two
 1,3-di(alkyloxy)-2-(methylsulfanyl)imidazolium tetrafluoridoborates
;
_journal_coeditor_code WM5549
_journal_issue 4
_journal_name_full 'Acta Crystallographica Section E'
_journal_page_first 552
_journal_page_last 556
_journal_paper_doi 10.1107/S2056989020003643
_journal_volume 76
_journal_year 2020
_chemical_absolute_configuration ad
_chemical_formula_iupac 'C18 H19 N2 O2 S +, B F4 -'
_chemical_formula_moiety 'C18 H19 N2 O2 S +, B F4 -'
_chemical_formula_sum 'C18 H19 B F4 N2 O2 S'
_chemical_formula_weight 414.22
_chemical_name_systematic
;
1,3-Dibenzyloxy-2-(methylsulfanyl)imidazolium tetrafluoridoborate
;
_space_group_crystal_system orthorhombic
_space_group_IT_number 29
_space_group_name_Hall 'P -2bc -2c'
_space_group_name_H-M_alt 'P c 21 b'
_symmetry_space_group_name_Hall 'P -2bc -2c'
_symmetry_space_group_name_H-M 'P c 21 b'
_atom_sites_solution_hydrogens geom
_atom_sites_solution_primary direct
_atom_sites_solution_secondary difmap
_audit_creation_method SHELXL-2014/6
_cell_angle_alpha 90
_cell_angle_beta 90
_cell_angle_gamma 90
_cell_formula_units_Z 4
_cell_length_a 7.9117(3)
_cell_length_b 11.4760(4)
_cell_length_c 20.9659(7)
_cell_measurement_reflns_used 6176
_cell_measurement_temperature 173(2)
_cell_measurement_theta_max 28.5875
_cell_measurement_theta_min 3.1211
_cell_volume 1903.59(12)
_computing_cell_refinement
;
CrysAlisPro (Rigaku OD, 2015)
;
_computing_data_collection
;
CrysAlisPro (Rigaku OD, 2015)
;
_computing_data_reduction
;
CrysAlisPro (Rigaku OD, 2015)
;
_computing_molecular_graphics
;
XP/ShelXTL (Sheldrick, 2008) and Mercury (Macrae <i>et al.</i>,
2020)
;
_computing_publication_material
;
publCIF (Westrip, 2010)
;
_computing_structure_refinement
;
<i>SHELXL2014/6</i> (Sheldrick, 2015)
;
_computing_structure_solution
;
SIR2002 (Burla <i>et al.</i>,  2003)
;
_diffrn_ambient_temperature 173(2)
_diffrn_detector_area_resol_mean 10.3575
_diffrn_measured_fraction_theta_full 0.997
_diffrn_measured_fraction_theta_max 0.996
_diffrn_measurement_device_type 'Rigaku Oxford Diffraction Xcalibur, Ruby, Gemini ultra'
_diffrn_measurement_method '\w scans'
_diffrn_radiation_monochromator graphite
_diffrn_radiation_type MoK\a
_diffrn_radiation_wavelength 0.71073
_diffrn_reflns_av_R_equivalents 0.0294
_diffrn_reflns_av_unetI/netI 0.0306
_diffrn_reflns_limit_h_max 8
_diffrn_reflns_limit_h_min -9
_diffrn_reflns_limit_k_max 13
_diffrn_reflns_limit_k_min -13
_diffrn_reflns_limit_l_max 25
_diffrn_reflns_limit_l_min -19
_diffrn_reflns_number 11654
_diffrn_reflns_theta_full 25.242
_diffrn_reflns_theta_max 25.677
_diffrn_reflns_theta_min 3.226
_exptl_absorpt_coefficient_mu 0.224
_exptl_absorpt_correction_T_max 1
_exptl_absorpt_correction_T_min 0.9362
_exptl_absorpt_correction_type multi-scan
_exptl_absorpt_process_details
;
(CrysAlisPro; Rigaku OD, 2015)
;
_exptl_crystal_colour colourless
_exptl_crystal_density_diffrn 1.445
_exptl_crystal_description plate
_exptl_crystal_F_000 856
_exptl_crystal_size_max 0.440
_exptl_crystal_size_mid 0.360
_exptl_crystal_size_min 0.120
_refine_diff_density_max 0.183
_refine_diff_density_min -0.225
_refine_ls_abs_structure_details
;
Flack <i>x</i> determined using 1454 quotients
[(<i>I</i>^+^)-(<i>I</i>^-^)]/[(<i>I</i>^+^)+(<i>I</i>^-^)]
(Parsons <i>et al.</i>, 2013).
;
_refine_ls_abs_structure_Flack 0.02(3)
_refine_ls_extinction_method none
_refine_ls_goodness_of_fit_ref 1.061
_refine_ls_hydrogen_treatment constr
_refine_ls_matrix_type full
_refine_ls_number_parameters 311
_refine_ls_number_reflns 3555
_refine_ls_number_restraints 368
_refine_ls_restrained_S_all 1.180
_refine_ls_R_factor_all 0.0336
_refine_ls_R_factor_gt 0.0296
_refine_ls_shift/su_max 0.007
_refine_ls_shift/su_mean 0.001
_refine_ls_structure_factor_coef Fsqd
_refine_ls_weighting_details 'w=1/[\s^2^(Fo^2^)+(0.0310P)^2^+0.3041P] where P=(Fo^2^+2Fc^2^)/3'
_refine_ls_weighting_scheme calc
_refine_ls_wR_factor_gt 0.0654
_refine_ls_wR_factor_ref 0.0674
_reflns_number_gt 3293
_reflns_number_total 3555
_reflns_threshold_expression 'I > 2\s(I)'
_cod_data_source_file wm5549sup1.cif
_cod_data_source_block 2
_cod_database_code 2243327
_shelx_space_group_comment
;
The symmetry employed for this shelxl refinement is uniquely defined
by the following loop, which should always be used as a source of
symmetry information in preference to the above space-group names.
They are only intended as comments.
;
_shelx_estimated_absorpt_t_min 0.908
_shelx_estimated_absorpt_t_max 0.974
_shelxl_version_number 2014/6

loop_
_space_group_symop_operation_xyz
'x, y, z'
'-x, y+1/2, -z'
'-x, y, z+1/2'
'x, y+1/2, -z+1/2'

loop_
_atom_site_type_symbol
_atom_site_label
_atom_site_fract_x
_atom_site_fract_y
_atom_site_fract_z
_atom_site_U_iso_or_equiv
_atom_site_adp_type
_atom_site_calc_flag
_atom_site_occupancy
_atom_site_disorder_assembly
_atom_site_disorder_group
B B1 0.7773(4) 0.7700(3) 0.47458(15) 0.0309(7) Uani d 1 . .
F F1 0.6678(2) 0.84120(18) 0.44219(10) 0.0588(6) Uani d 1 . .
F F2B 0.719(2) 0.7454(15) 0.5332(6) 0.071(6) Uani d 0.341(5) A 2
F F3B 0.781(3) 0.6596(8) 0.4439(7) 0.072(5) Uani d 0.341(5) A 2
F F4B 0.9356(13) 0.8091(14) 0.4735(12) 0.083(9) Uani d 0.341(5) A 2
F F2C 0.7136(18) 0.6688(14) 0.4845(18) 0.093(7) Uani d 0.238(4) A 3
F F3C 0.9288(16) 0.7723(19) 0.4449(8) 0.060(6) Uani d 0.238(4) A 3
F F4C 0.803(3) 0.834(2) 0.5316(6) 0.089(6) Uani d 0.238(4) A 3
F F2A 0.6947(13) 0.7094(11) 0.5212(5) 0.044(3) Uani d 0.421(4) A 1
F F3A 0.849(2) 0.6901(17) 0.4354(6) 0.126(8) Uani d 0.421(4) A 1
F F4A 0.9031(14) 0.8315(12) 0.5042(8) 0.076(5) Uani d 0.421(4) A 1
S S1 0.33131(8) 0.61824(6) 0.53046(3) 0.02961(17) Uani d 1 . .
O O2 0.3430(2) 0.66702(16) 0.38403(8) 0.0283(4) Uani d 1 . .
O O1 0.2637(2) 0.87919(17) 0.57345(8) 0.0273(4) Uani d 1 . .
N N1 0.2835(2) 0.85434(19) 0.50947(9) 0.0223(5) Uani d 1 . .
N N2 0.3093(2) 0.75797(18) 0.42440(10) 0.0214(5) Uani d 1 . .
C C1 0.3058(3) 0.7453(2) 0.48800(12) 0.0208(5) Uani d 1 . .
C C3 0.2924(3) 0.8725(2) 0.40683(12) 0.0256(6) Uani d 1 . .
H H3 0.2937 0.9028 0.3647 0.031 Uiso calc 1 . .
C C12 0.1490(3) 0.6677(2) 0.29313(12) 0.0261(6) Uani d 1 . .
C C9 0.2992(3) 1.0534(3) 0.75895(14) 0.0350(7) Uani d 1 . .
H H9 0.2491 1.1218 0.7762 0.042 Uiso calc 1 . .
C C10 0.3228(3) 1.0439(3) 0.69382(13) 0.0304(6) Uani d 1 . .
H H10 0.2893 1.1057 0.6665 0.036 Uiso calc 1 . .
C C5 0.3952(3) 0.9444(2) 0.66841(12) 0.0280(6) Uani d 1 . .
C C6 0.4421(4) 0.8550(3) 0.70894(13) 0.0342(7) Uani d 1 . .
H H6 0.4907 0.7860 0.6919 0.041 Uiso calc 1 . .
C C11 0.1862(3) 0.6160(3) 0.35716(12) 0.0314(6) Uani d 1 . .
H H11A 0.0904 0.6312 0.3864 0.038 Uiso calc 1 . .
H H11B 0.1995 0.5305 0.3530 0.038 Uiso calc 1 . .
C C15 0.0978(4) 0.7695(3) 0.17451(14) 0.0389(7) Uani d 1 . .
H H15 0.0811 0.8047 0.1340 0.047 Uiso calc 1 . .
C C17 0.0445(3) 0.7640(3) 0.28694(13) 0.0331(6) Uani d 1 . .
H H17 -0.0103 0.7953 0.3234 0.040 Uiso calc 1 . .
C C2 0.2736(3) 0.9333(2) 0.46104(12) 0.0252(6) Uani d 1 . .
H H2 0.2567 1.0150 0.4649 0.030 Uiso calc 1 . .
C C7 0.4189(4) 0.8652(3) 0.77389(14) 0.0392(7) Uani d 1 . .
H H7 0.4521 0.8034 0.8013 0.047 Uiso calc 1 . .
C C8 0.3482(4) 0.9641(3) 0.79913(14) 0.0369(7) Uani d 1 . .
H H8 0.3329 0.9712 0.8439 0.044 Uiso calc 1 . .
C C4 0.4199(4) 0.9319(3) 0.59824(13) 0.0405(8) Uani d 1 . .
H H4A 0.4396 1.0090 0.5783 0.049 Uiso calc 1 . .
H H4B 0.5183 0.8812 0.5891 0.049 Uiso calc 1 . .
C C13 0.2265(3) 0.6217(3) 0.23927(12) 0.0318(6) Uani d 1 . .
H H13 0.2976 0.5554 0.2429 0.038 Uiso calc 1 . .
C C18 0.1150(4) 0.5878(3) 0.55032(17) 0.0498(9) Uani d 1 . .
H H18A 0.0666 0.6545 0.5731 0.075 Uiso calc 1 . .
H H18B 0.1098 0.5185 0.5775 0.075 Uiso calc 1 . .
H H18C 0.0506 0.5738 0.5111 0.075 Uiso calc 1 . .
C C14 0.2001(4) 0.6726(3) 0.18030(14) 0.0396(7) Uani d 1 . .
H H14 0.2527 0.6406 0.1435 0.047 Uiso calc 1 . .
C C16 0.0199(4) 0.8148(3) 0.22780(14) 0.0389(7) Uani d 1 . .
H H16 -0.0511 0.8812 0.2239 0.047 Uiso calc 1 . .

loop_
_atom_site_aniso_label
_atom_site_aniso_U_11
_atom_site_aniso_U_22
_atom_site_aniso_U_33
_atom_site_aniso_U_12
_atom_site_aniso_U_13
_atom_site_aniso_U_23
B1 0.0229(16) 0.040(2) 0.0298(17) 0.0004(14) -0.0001(12) 0.0065(16)
F1 0.0409(11) 0.0542(13) 0.0813(14) -0.0050(9) -0.0231(9) 0.0296(11)
F2B 0.102(13) 0.081(13) 0.029(4) 0.002(9) 0.017(5) -0.004(6)
F3B 0.136(16) 0.027(4) 0.052(7) -0.007(7) -0.004(8) -0.014(4)
F4B 0.025(4) 0.051(9) 0.17(3) 0.002(4) 0.011(10) 0.043(14)
F2C 0.066(9) 0.037(10) 0.17(2) -0.010(7) -0.002(14) 0.053(14)
F3C 0.031(7) 0.087(16) 0.061(8) 0.015(7) 0.020(5) -0.001(8)
F4C 0.092(12) 0.138(17) 0.037(6) 0.040(11) -0.013(7) -0.024(8)
F2A 0.039(3) 0.038(6) 0.055(7) -0.012(4) 0.007(4) 0.014(5)
F3A 0.101(10) 0.21(2) 0.071(6) 0.089(12) 0.018(7) -0.037(11)
F4A 0.044(7) 0.073(8) 0.110(11) -0.038(7) -0.047(7) 0.047(7)
S1 0.0245(3) 0.0282(3) 0.0362(4) 0.0029(3) 0.0005(2) 0.0108(3)
O2 0.0270(9) 0.0310(10) 0.0269(9) 0.0062(8) -0.0021(7) -0.0098(8)
O1 0.0244(9) 0.0357(11) 0.0217(9) -0.0087(8) 0.0059(6) -0.0073(8)
N1 0.0218(10) 0.0238(12) 0.0211(11) -0.0014(9) 0.0033(8) -0.0032(9)
N2 0.0207(10) 0.0211(12) 0.0225(11) 0.0024(9) 0.0010(8) -0.0032(9)
C1 0.0180(11) 0.0229(14) 0.0214(13) -0.0012(10) 0.0001(9) 0.0016(11)
C3 0.0226(12) 0.0271(14) 0.0271(13) -0.0004(11) 0.0009(9) 0.0071(13)
C12 0.0228(12) 0.0268(14) 0.0285(13) -0.0044(11) -0.0056(10) -0.0050(12)
C9 0.0378(15) 0.0281(16) 0.0390(16) 0.0001(12) 0.0049(12) -0.0099(14)
C10 0.0317(14) 0.0248(15) 0.0345(15) -0.0033(12) -0.0019(11) 0.0027(13)
C5 0.0228(13) 0.0330(15) 0.0281(14) -0.0099(11) 0.0013(10) -0.0051(12)
C6 0.0286(14) 0.0287(16) 0.0454(17) 0.0007(12) -0.0035(11) -0.0099(14)
C11 0.0370(14) 0.0239(13) 0.0332(14) -0.0047(13) -0.0049(10) -0.0033(15)
C15 0.0431(17) 0.0391(18) 0.0345(16) -0.0097(14) -0.0149(13) 0.0054(14)
C17 0.0259(13) 0.0358(17) 0.0376(16) 0.0009(12) -0.0036(11) -0.0079(14)
C2 0.0213(13) 0.0197(13) 0.0346(15) -0.0018(10) 0.0032(10) 0.0007(12)
C7 0.0406(17) 0.0327(17) 0.0443(17) -0.0056(13) -0.0148(12) 0.0075(16)
C8 0.0434(18) 0.0428(18) 0.0244(15) -0.0114(14) -0.0016(12) -0.0032(13)
C4 0.0281(14) 0.061(2) 0.0327(15) -0.0200(14) 0.0055(12) -0.0142(15)
C13 0.0338(14) 0.0274(14) 0.0341(15) 0.0017(13) -0.0056(10) -0.0108(15)
C18 0.0327(16) 0.042(2) 0.074(2) 0.0042(14) 0.0209(15) 0.0267(17)
C14 0.0437(17) 0.0448(18) 0.0302(15) -0.0041(15) -0.0035(13) -0.0108(14)
C16 0.0351(16) 0.0323(17) 0.049(2) 0.0020(13) -0.0142(13) 0.0023(14)

loop_
_atom_type_symbol
_atom_type_description
_atom_type_scat_dispersion_real
_atom_type_scat_dispersion_imag
_atom_type_scat_source
C C 0.0033 0.0016 'International Tables Vol C Tables 4.2.6.8 and 6.1.1.4'
H H 0.0000 0.0000 'International Tables Vol C Tables 4.2.6.8 and 6.1.1.4'
N N 0.0061 0.0033 'International Tables Vol C Tables 4.2.6.8 and 6.1.1.4'
O O 0.0106 0.0060 'International Tables Vol C Tables 4.2.6.8 and 6.1.1.4'
S S 0.1246 0.1234 'International Tables Vol C Tables 4.2.6.8 and 6.1.1.4'
B B 0.0013 0.0007 'International Tables Vol C Tables 4.2.6.8 and 6.1.1.4'
F F 0.0171 0.0103 'International Tables Vol C Tables 4.2.6.8 and 6.1.1.4'

loop_
_geom_angle_atom_site_label_1
_geom_angle_atom_site_label_2
_geom_angle_atom_site_label_3
_geom_angle_site_symmetry_1
_geom_angle_site_symmetry_3
_geom_angle
_geom_angle_publ_flag
F4B B1 F2B . . 114.1(10) ?
F2C B1 F3C . . 116.1(11) ?
F3A B1 F2A . . 106.7(8) ?
F3A B1 F4A . . 108.8(8) ?
F2A B1 F4A . . 106.6(7) ?
F2C B1 F1 . . 111.8(7) ?
F4B B1 F1 . . 112.7(7) ?
F2B B1 F1 . . 111.3(8) ?
F3C B1 F1 . . 108.8(8) ?
F3A B1 F1 . . 111.5(6) ?
F2A B1 F1 . . 110.8(5) ?
F4A B1 F1 . . 112.2(6) ?
F2C B1 F4C . . 112.7(11) ?
F3C B1 F4C . . 104.6(10) ?
F1 B1 F4C . . 101.7(6) ?
F4B B1 F3B . . 105.9(8) ?
F2B B1 F3B . . 103.5(8) ?
F1 B1 F3B . . 108.6(7) ?
C1 S1 C18 . . 99.97(13) ?
N2 O2 C11 . . 111.87(18) ?
N1 O1 C4 . . 109.43(17) ?
C1 N1 C2 . . 112.2(2) ?
C1 N1 O1 . . 122.3(2) ?
C2 N1 O1 . . 125.5(2) ?
C1 N2 O2 . . 122.4(2) ?
C1 N2 C3 . . 111.6(2) ?
O2 N2 C3 . . 125.7(2) ?
N1 C1 N2 . . 103.6(2) ?
N1 C1 S1 . . 129.23(19) ?
N2 C1 S1 . . 127.1(2) ?
C2 C3 N2 . . 106.4(2) ?
C2 C3 H3 . . 126.8 ?
N2 C3 H3 . . 126.8 ?
C17 C12 C13 . . 119.3(3) ?
C17 C12 C11 . . 121.2(2) ?
C13 C12 C11 . . 119.4(2) ?
C8 C9 C10 . . 120.4(3) ?
C8 C9 H9 . . 119.8 ?
C10 C9 H9 . . 119.8 ?
C9 C10 C5 . . 120.1(3) ?
C9 C10 H10 . . 120.0 ?
C5 C10 H10 . . 120.0 ?
C6 C5 C10 . . 119.1(2) ?
C6 C5 C4 . . 120.0(3) ?
C10 C5 C4 . . 120.9(3) ?
C7 C6 C5 . . 120.6(3) ?
C7 C6 H6 . . 119.7 ?
C5 C6 H6 . . 119.7 ?
O2 C11 C12 . . 110.4(2) ?
O2 C11 H11A . . 109.6 ?
C12 C11 H11A . . 109.6 ?
O2 C11 H11B . . 109.6 ?
C12 C11 H11B . . 109.6 ?
H11A C11 H11B . . 108.1 ?
C16 C15 C14 . . 119.7(3) ?
C16 C15 H15 . . 120.2 ?
C14 C15 H15 . . 120.2 ?
C16 C17 C12 . . 120.3(3) ?
C16 C17 H17 . . 119.9 ?
C12 C17 H17 . . 119.9 ?
C3 C2 N1 . . 106.2(2) ?
C3 C2 H2 . . 126.9 ?
N1 C2 H2 . . 126.9 ?
C8 C7 C6 . . 120.3(3) ?
C8 C7 H7 . . 119.8 ?
C6 C7 H7 . . 119.8 ?
C7 C8 C9 . . 119.5(3) ?
C7 C8 H8 . . 120.2 ?
C9 C8 H8 . . 120.2 ?
O1 C4 C5 . . 106.1(2) ?
O1 C4 H4A . . 110.5 ?
C5 C4 H4A . . 110.5 ?
O1 C4 H4B . . 110.5 ?
C5 C4 H4B . . 110.5 ?
H4A C4 H4B . . 108.7 ?
C14 C13 C12 . . 120.0(3) ?
C14 C13 H13 . . 120.0 ?
C12 C13 H13 . . 120.0 ?
S1 C18 H18A . . 109.5 ?
S1 C18 H18B . . 109.5 ?
H18A C18 H18B . . 109.5 ?
S1 C18 H18C . . 109.5 ?
H18A C18 H18C . . 109.5 ?
H18B C18 H18C . . 109.5 ?
C15 C14 C13 . . 120.5(3) ?
C15 C14 H14 . . 119.8 ?
C13 C14 H14 . . 119.8 ?
C15 C16 C17 . . 120.3(3) ?
C15 C16 H16 . . 119.9 ?
C17 C16 H16 . . 119.9 ?

loop_
_geom_bond_atom_site_label_1
_geom_bond_atom_site_label_2
_geom_bond_site_symmetry_2
_geom_bond_distance
_geom_bond_publ_flag
B1 F2C . 1.283(11) ?
B1 F4B . 1.330(10) ?
B1 F2B . 1.342(11) ?
B1 F3C . 1.350(11) ?
B1 F3A . 1.355(10) ?
B1 F2A . 1.367(8) ?
B1 F4A . 1.369(9) ?
B1 F1 . 1.371(4) ?
B1 F4C . 1.414(12) ?
B1 F3B . 1.422(9) ?
S1 C1 . 1.721(3) ?
S1 C18 . 1.795(3) ?
O2 N2 . 1.370(3) ?
O2 C11 . 1.483(3) ?
O1 N1 . 1.380(3) ?
O1 C4 . 1.471(3) ?
N1 C1 . 1.341(3) ?
N1 C2 . 1.363(3) ?
N2 C1 . 1.342(3) ?
N2 C3 . 1.372(3) ?
C3 C2 . 1.342(4) ?
C3 H3 . 0.9500 ?
C12 C17 . 1.386(4) ?
C12 C13 . 1.389(4) ?
C12 C11 . 1.497(4) ?
C9 C8 . 1.382(4) ?
C9 C10 . 1.383(4) ?
C9 H9 . 0.9500 ?
C10 C5 . 1.384(4) ?
C10 H10 . 0.9500 ?
C5 C6 . 1.383(4) ?
C5 C4 . 1.491(4) ?
C6 C7 . 1.379(4) ?
C6 H6 . 0.9500 ?
C11 H11A . 0.9900 ?
C11 H11B . 0.9900 ?
C15 C16 . 1.378(4) ?
C15 C14 . 1.381(5) ?
C15 H15 . 0.9500 ?
C17 C16 . 1.384(4) ?
C17 H17 . 0.9500 ?
C2 H2 . 0.9500 ?
C7 C8 . 1.372(5) ?
C7 H7 . 0.9500 ?
C8 H8 . 0.9500 ?
C4 H4A . 0.9900 ?
C4 H4B . 0.9900 ?
C13 C14 . 1.383(4) ?
C13 H13 . 0.9500 ?
C18 H18A . 0.9800 ?
C18 H18B . 0.9800 ?
C18 H18C . 0.9800 ?
C14 H14 . 0.9500 ?
C16 H16 . 0.9500 ?

loop_
_geom_hbond_atom_site_label_D
_geom_hbond_atom_site_label_H
_geom_hbond_atom_site_label_A
_geom_hbond_site_symmetry_A
_geom_hbond_distance_DH
_geom_hbond_distance_HA
_geom_hbond_distance_DA
_geom_hbond_angle_DHA
C2 H2 F2A 2_656 0.95 2.28 3.200(13) 162.1
C2 H2 F3B 2_656 0.95 2.55 3.302(14) 136.3
C2 H2 F2C 2_656 0.95 2.07 2.936(10) 150.2
C4 H4B F2B . 0.99 2.52 3.472(17) 161.9
C4 H4A F3B 2_656 0.99 2.50 3.183(13) 125.9
C4 H4A F2C 2_656 0.99 2.56 3.39(3) 141.4
C4 H4B F4C . 0.99 2.61 3.522(19) 152.8
C8 H8 F1 3_655 0.95 2.54 3.317(4) 138.6
C10 H10 F3B 2_656 0.95 2.46 3.282(12) 145.0
C11 H11A F3A 1_455 0.99 2.27 3.247(13) 167.4
C11 H11A F3C 1_455 0.99 2.40 3.279(15) 147.5
C18 H18C F3A 1_455 0.98 2.62 3.409(14) 137.9

loop_
_geom_torsion_atom_site_label_1
_geom_torsion_atom_site_label_2
_geom_torsion_atom_site_label_3
_geom_torsion_atom_site_label_4
_geom_torsion_site_symmetry_1
_geom_torsion_site_symmetry_2
_geom_torsion_site_symmetry_3
_geom_torsion_site_symmetry_4
_geom_torsion
_geom_torsion_publ_flag
N1 O1 C4 C5 . . . . -174.2(2) ?
N2 O2 C11 C12 . . . . 95.5(2) ?

_cod_database_fobs_code 2243327
